data_7230225
loop_
_publ_author_name
'Piecha-Bisiorek, Anna'
'Mencel, Klaudia'
'Kinzhybalo, Vasyl'
'Szota, Aleksandra'
'Jakubas, Ryszard'
'Medycki, Wojciech'
'Zawrocki, Wiktor'

_publ_section_title
;
 Ferroelasticity and piezoelectricity of organic--inorganic hybrid
 materials with a one-dimensional anionic structure: so similar, yet so
 different
;
_journal_issue 15
_journal_name_full CrystEngComm
_journal_page_first 2112
_journal_paper_doi 10.1039/C8CE00140E
_journal_volume 20
_journal_year 2018
_chemical_formula_moiety 'Bi2 Cl8, 2(H2 O), 2(C3 H5 N2)'
_chemical_formula_sum 'C6 H14 Bi2 Cl8 N4 O2'
_chemical_formula_weight 875.77
_space_group_crystal_system monoclinic
_space_group_IT_number 14
_space_group_name_Hall '-P 2yn'
_space_group_name_H-M_alt 'P 1 21/n 1'
_symmetry_space_group_name_Hall '-P 2yn'
_symmetry_space_group_name_H-M 'P 1 21/n 1'
_atom_sites_solution_hydrogens mixed
_audit_creation_date 2017-12-05
_audit_creation_method
;
Olex2 1.2
(compiled 2017.01.04 svn.r3372 for OlexSys, GUI svn.r5292)
;
_audit_update_record
;
2018-01-08 deposited with the CCDC.
2018-02-21 downloaded from the CCDC.
;
_cell_angle_alpha 90
_cell_angle_beta 107.53(3)
_cell_angle_gamma 90
_cell_formula_units_Z 4
_cell_length_a 13.773(4)
_cell_length_b 7.213(3)
_cell_length_c 21.910(6)
_cell_measurement_reflns_used 5628
_cell_measurement_temperature 100.00(10)
_cell_measurement_theta_max 28.7663
_cell_measurement_theta_min 2.8684
_cell_volume 2075.6(12)
_computing_cell_refinement 'CrysAlisPro 1.171.38.43 (Rigaku OD, 2015)'
_computing_data_collection 'CrysAlisPro 1.171.38.43 (Rigaku OD, 2015)'
_computing_data_reduction 'CrysAlisPro 1.171.38.43 (Rigaku OD, 2015)'
_computing_molecular_graphics 'Olex2 (Dolomanov et al., 2009)'
_computing_publication_material 'Olex2 (Dolomanov et al., 2009)'
_computing_structure_refinement 'ShelXL (Sheldrick, 2015)'
_diffrn_ambient_environment N~2~
_diffrn_ambient_temperature 100.00(10)
_diffrn_detector 'CCD plate'
_diffrn_detector_area_resol_mean 10.3456
_diffrn_detector_type Ruby
_diffrn_measured_fraction_theta_full 0.999
_diffrn_measured_fraction_theta_max 0.907
_diffrn_measurement_details
;
List of Runs (angles in degrees, time in seconds):

  # Type    Start    End  Width  t~exp~   \w     \q     \k     \f   Frames
#--------------------------------------------------------------------------
  1  \w    -15.00  97.00   1.00   28.00    --   15.66  77.00 150.00  112
  2  \w     -6.00  94.00   1.00   28.00    --   15.66  77.00  30.00  100
  3  \w    -56.00  45.00   1.00   28.00    --  -16.67  77.00 -90.00  101
  4  \w    -21.00  27.00   1.00   28.00    --   15.66  57.00 -60.00   48
;
_diffrn_measurement_device 'four-circle diffractometer'
_diffrn_measurement_device_type 'Xcalibur, Ruby'
_diffrn_measurement_method '\w scans'
_diffrn_orient_matrix_type 'CrysAlisPro convention (1999,Acta A55,543-557)'
_diffrn_orient_matrix_UB_11 0.0053015000
_diffrn_orient_matrix_UB_12 -0.0060092000
_diffrn_orient_matrix_UB_13 -0.0311526000
_diffrn_orient_matrix_UB_21 0.0517877000
_diffrn_orient_matrix_UB_22 -0.0255910000
_diffrn_orient_matrix_UB_23 0.0133884000
_diffrn_orient_matrix_UB_31 -0.0143527000
_diffrn_orient_matrix_UB_32 -0.0947686000
_diffrn_orient_matrix_UB_33 -0.0016669000
_diffrn_radiation_monochromator graphite
_diffrn_radiation_probe x-ray
_diffrn_radiation_type MoK\a
_diffrn_radiation_wavelength 0.71073
_diffrn_reflns_av_R_equivalents 0.0394
_diffrn_reflns_av_unetI/netI 0.0434
_diffrn_reflns_Laue_measured_fraction_full 0.999
_diffrn_reflns_Laue_measured_fraction_max 0.907
_diffrn_reflns_limit_h_max 18
_diffrn_reflns_limit_h_min -18
_diffrn_reflns_limit_k_max 9
_diffrn_reflns_limit_k_min -9
_diffrn_reflns_limit_l_max 27
_diffrn_reflns_limit_l_min -27
_diffrn_reflns_number 16143
_diffrn_reflns_point_group_measured_fraction_full 0.999
_diffrn_reflns_point_group_measured_fraction_max 0.907
_diffrn_reflns_theta_full 26.000
_diffrn_reflns_theta_max 28.766
_diffrn_reflns_theta_min 2.868
_diffrn_source 'fine-focus sealed X-ray tube'
_diffrn_source_type 'Enhance (Mo) X-ray Source'
_exptl_absorpt_coefficient_mu 17.970
_exptl_absorpt_correction_T_max 0.243
_exptl_absorpt_correction_T_min 0.084
_exptl_absorpt_correction_type analytical
_exptl_absorpt_process_details
;
CrysAlisPro 1.171.38.43 (Rigaku Oxford Diffraction, 2015)
Analytical numeric absorption correction using a multifaceted crystal
            model based on expressions derived by R.C. Clark & J.S. Reid.
(Clark, R. C. & Reid, J. S. (1995). Acta Cryst. A51, 887-897)
Empirical absorption correction using spherical harmonics,
 implemented in SCALE3 ABSPACK scaling algorithm.
;
_exptl_crystal_density_diffrn 2.803
_exptl_crystal_description block
_exptl_crystal_F_000 1584
_exptl_crystal_size_max 0.195
_exptl_crystal_size_mid 0.15
_exptl_crystal_size_min 0.099
_refine_diff_density_max 3.834
_refine_diff_density_min -0.957
_refine_diff_density_rms 0.221
_refine_ls_extinction_method none
_refine_ls_goodness_of_fit_ref 1.044
_refine_ls_hydrogen_treatment mixed
_refine_ls_matrix_type full
_refine_ls_number_parameters 211
_refine_ls_number_reflns 4891
_refine_ls_number_restraints 6
_refine_ls_restrained_S_all 1.043
_refine_ls_R_factor_all 0.0437
_refine_ls_R_factor_gt 0.0307
_refine_ls_shift/su_max 0.001
_refine_ls_shift/su_mean 0.000
_refine_ls_structure_factor_coef Fsqd
_refine_ls_weighting_details 'w=1/[\s^2^(Fo^2^)+(0.0260P)^2^+0.0921P] where P=(Fo^2^+2Fc^2^)/3'
_refine_ls_weighting_scheme calc
_refine_ls_wR_factor_gt 0.0603
_refine_ls_wR_factor_ref 0.0646
_reflns_Friedel_coverage 0.000
_reflns_number_gt 4004
_reflns_number_total 4891
_reflns_threshold_expression 'I > 2\s(I)'
_cod_data_source_file c8ce00140e3.cif
_cod_data_source_block pyrbicl100a
_cod_depositor_comments 'Adding full bibliography for 7230223--7230225.cif.'
_cod_database_code 7230225
_shelx_shelxl_version_number 2016/6
_chemical_oxdiff_formula C6H14Bi2Cl8N4O2
_shelx_space_group_comment
;
The symmetry employed for this shelxl refinement is uniquely defined
by the following loop, which should always be used as a source of
symmetry information in preference to the above space-group names.
They are only intended as comments.
;
_reflns_odcompleteness_completeness 99.83
_reflns_odcompleteness_iscentric 1
_reflns_odcompleteness_theta 26.32
_olex2_refinement_description
;
1. Fixed Uiso
 At 1.2 times of:
  All C(H) groups, All N(H) groups
 At 1.5 times of:
  All O(H,H) groups
2. Restrained distances
 O1-H1A = O1-H1B
 0.85 with sigma of 0.01
 O2-H2A = O2-H2B
 0.85 with sigma of 0.01
 H1B-H1A
 1.387 with sigma of 0.02
 H2B-H2A
 1.387 with sigma of 0.02
3.a Aromatic/amide H refined with riding coordinates:
 N1(H1), N2(H2), C3(H3), C4(H4), C5(H5), N6(H6), N7(H7), C8(H8), C9(H9),
 C10(H10)
;
_olex2_submission_special_instructions 'No special instructions were received'
_oxdiff_exptl_absorpt_empirical_details
;
Empirical correction (ABSPACK) includes:
- Absorption correction using spherical harmonics
- Frame scaling
;
_oxdiff_exptl_absorpt_empirical_full_max 1.127
_oxdiff_exptl_absorpt_empirical_full_min 0.845

loop_
_space_group_symop_operation_xyz
'x, y, z'
'-x+1/2, y+1/2, -z+1/2'
'-x, -y, -z'
'x-1/2, -y-1/2, z-1/2'

loop_
_atom_site_label
_atom_site_type_symbol
_atom_site_fract_x
_atom_site_fract_y
_atom_site_fract_z
_atom_site_U_iso_or_equiv
_atom_site_adp_type
_atom_site_occupancy
_atom_site_site_symmetry_order
_atom_site_calc_flag
_atom_site_refinement_flags_posn
Bi2 Bi 0.27669(2) 0.59391(3) 0.32215(2) 0.00787(6) Uani 1 1 d .
Bi1 Bi 0.03296(2) 0.08681(3) 0.31949(2) 0.00880(6) Uani 1 1 d .
Cl1 Cl 0.00686(11) 0.0787(2) 0.42875(7) 0.0144(3) Uani 1 1 d .
Cl2 Cl -0.09361(12) -0.1773(2) 0.28897(8) 0.0175(3) Uani 1 1 d .
Cl3 Cl -0.10631(12) 0.3233(2) 0.28502(8) 0.0186(4) Uani 1 1 d .
Cl4 Cl 0.18725(11) 0.3560(2) 0.38891(8) 0.0131(3) Uani 1 1 d .
Cl5 Cl 0.20915(11) 0.8521(2) 0.39074(7) 0.0130(3) Uani 1 1 d .
Cl6 Cl 0.38824(11) 0.8384(2) 0.28343(7) 0.0126(3) Uani 1 1 d .
Cl7 Cl 0.38339(11) 0.3327(2) 0.28227(8) 0.0126(3) Uani 1 1 d .
Cl8 Cl 0.42385(11) 0.5760(2) 0.42499(7) 0.0137(3) Uani 1 1 d .
O1 O 0.0309(3) 0.6101(6) 0.4348(2) 0.0188(10) Uani 1 1 d D
H1A H 0.054(5) 0.582(7) 0.404(2) 0.028 Uiso 1 1 d DR
H1B H 0.034(5) 0.7279(19) 0.439(3) 0.028 Uiso 1 1 d DR
O2 O 0.4049(3) 1.1145(6) 0.4347(2) 0.0187(10) Uani 1 1 d D
H2A H 0.403(4) 1.2316(17) 0.430(3) 0.028 Uiso 1 1 d DR
H2B H 0.351(3) 1.068(7) 0.409(3) 0.028 Uiso 1 1 d DR
N1 N 0.1962(4) 0.5070(8) 0.5411(3) 0.0215(13) Uani 1 1 d .
H1 H 0.149952 0.528818 0.504214 0.026 Uiso 1 1 calc R
N2 N 0.1778(4) 0.4668(8) 0.5963(3) 0.0211(13) Uani 1 1 d .
H2 H 0.116888 0.460720 0.601451 0.025 Uiso 1 1 calc R
C3 C 0.2646(5) 0.4375(9) 0.6421(3) 0.0197(15) Uani 1 1 d .
H3 H 0.272211 0.404968 0.685313 0.024 Uiso 1 1 calc R
C4 C 0.3415(5) 0.4634(9) 0.6150(3) 0.0186(15) Uani 1 1 d .
H4 H 0.412523 0.452265 0.635952 0.022 Uiso 1 1 calc R
C5 C 0.2965(5) 0.5082(9) 0.5520(3) 0.0196(15) Uani 1 1 d .
H5 H 0.330903 0.535306 0.521419 0.024 Uiso 1 1 calc R
N6 N 0.3461(4) 1.0071(8) 0.5431(3) 0.0217(13) Uani 1 1 d .
H6 H 0.356036 1.032004 0.506091 0.026 Uiso 1 1 calc R
N7 N 0.4179(4) 0.9637(8) 0.5973(3) 0.0196(13) Uani 1 1 d .
H7 H 0.483313 0.954671 0.601466 0.024 Uiso 1 1 calc R
C8 C 0.3768(5) 0.9362(9) 0.6443(3) 0.0169(14) Uani 1 1 d .
H8 H 0.412047 0.905535 0.687491 0.020 Uiso 1 1 calc R
C9 C 0.2723(5) 0.9608(9) 0.6181(3) 0.0175(15) Uani 1 1 d .
H9 H 0.221861 0.949057 0.639336 0.021 Uiso 1 1 calc R
C10 C 0.2572(5) 1.0059(10) 0.5549(3) 0.0220(16) Uani 1 1 d .
H10 H 0.193225 1.031942 0.524490 0.026 Uiso 1 1 calc R

loop_
_atom_site_aniso_label
_atom_site_aniso_U_11
_atom_site_aniso_U_22
_atom_site_aniso_U_33
_atom_site_aniso_U_23
_atom_site_aniso_U_13
_atom_site_aniso_U_12
Bi2 0.00725(11) 0.00914(11) 0.00753(12) 0.00046(10) 0.00271(9) 0.00043(8)
Bi1 0.00801(12) 0.01012(11) 0.00867(12) 0.00035(10) 0.00310(9) -0.00023(8)
Cl1 0.0124(7) 0.0227(8) 0.0089(7) 0.0003(7) 0.0045(6) -0.0014(6)
Cl2 0.0187(8) 0.0165(8) 0.0186(9) -0.0056(7) 0.0076(7) -0.0076(6)
Cl3 0.0189(8) 0.0201(8) 0.0179(9) 0.0054(7) 0.0074(7) 0.0095(6)
Cl4 0.0147(7) 0.0132(7) 0.0122(8) -0.0005(6) 0.0054(6) -0.0037(6)
Cl5 0.0133(7) 0.0143(7) 0.0119(8) -0.0021(6) 0.0044(6) 0.0030(6)
Cl6 0.0122(7) 0.0136(7) 0.0120(8) 0.0008(6) 0.0035(6) -0.0031(6)
Cl7 0.0112(7) 0.0129(7) 0.0138(8) -0.0009(6) 0.0039(6) 0.0024(6)
Cl8 0.0099(7) 0.0200(8) 0.0103(7) 0.0007(7) 0.0018(6) 0.0008(6)
O1 0.017(2) 0.021(2) 0.022(3) 0.009(2) 0.012(2) 0.004(2)
O2 0.017(2) 0.019(2) 0.021(3) 0.002(2) 0.007(2) -0.0026(19)
N1 0.016(3) 0.033(3) 0.012(3) 0.002(3) -0.002(2) 0.002(3)
N2 0.011(3) 0.031(3) 0.024(3) -0.001(3) 0.009(3) -0.003(2)
C3 0.016(3) 0.031(4) 0.013(4) -0.001(3) 0.006(3) 0.003(3)
C4 0.008(3) 0.026(4) 0.021(4) -0.006(3) 0.003(3) -0.003(3)
C5 0.020(4) 0.024(4) 0.018(4) -0.006(3) 0.011(3) -0.005(3)
N6 0.028(3) 0.025(3) 0.011(3) 0.004(3) 0.006(3) 0.004(3)
N7 0.013(3) 0.028(3) 0.017(3) -0.002(3) 0.003(2) -0.001(2)
C8 0.016(3) 0.022(4) 0.010(3) 0.000(3) 0.000(3) -0.002(3)
C9 0.014(3) 0.022(3) 0.019(4) -0.009(3) 0.008(3) -0.002(3)
C10 0.007(3) 0.029(4) 0.022(4) -0.007(3) -0.006(3) 0.004(3)

loop_
_atom_type_symbol
_atom_type_description
_atom_type_scat_dispersion_real
_atom_type_scat_dispersion_imag
_atom_type_scat_source
C C 0.0033 0.0016 'International Tables Vol C Tables 4.2.6.8 and 6.1.1.4'
H H 0.0000 0.0000 'International Tables Vol C Tables 4.2.6.8 and 6.1.1.4'
Bi Bi -4.1077 10.2566 'International Tables Vol C Tables 4.2.6.8 and 6.1.1.4'
Cl Cl 0.1484 0.1585 'International Tables Vol C Tables 4.2.6.8 and 6.1.1.4'
N N 0.0061 0.0033 'International Tables Vol C Tables 4.2.6.8 and 6.1.1.4'
O O 0.0106 0.0060 'International Tables Vol C Tables 4.2.6.8 and 6.1.1.4'

loop_
_exptl_crystal_face_index_h
_exptl_crystal_face_index_k
_exptl_crystal_face_index_l
_exptl_crystal_face_perp_dist
0 0 1 0.0642
3 0 -5 0.0497
-3 0 5 0.0497
-3 -5 0 0.0798
0 0 -1 0.0642
3 5 0 0.0798
2 0 -1 0.0620
-3 0 -4 0.0749
3 0 4 0.0749
-1 -10 3 0.0925
1 10 -3 0.0925
-1 0 1 0.0467

loop_
_geom_angle_atom_site_label_1
_geom_angle_atom_site_label_2
_geom_angle_atom_site_label_3
_geom_angle
_geom_angle_site_symmetry_3
Cl5 Bi2 Cl4 81.51(5) .
Cl6 Bi2 Cl4 167.59(5) .
Cl6 Bi2 Cl5 92.81(5) .
Cl6 Bi2 Cl7 86.33(5) .
Cl7 Bi2 Cl4 96.36(5) .
Cl7 Bi2 Cl5 165.29(5) .
Cl8 Bi2 Cl4 82.14(5) .
Cl8 Bi2 Cl5 81.92(5) .
Cl8 Bi2 Cl6 86.16(5) .
Cl8 Bi2 Cl7 83.37(5) .
Cl1 Bi1 Cl2 87.12(5) .
Cl1 Bi1 Cl4 79.17(5) .
Cl1 Bi1 Cl5 79.44(5) 1_545
Cl2 Bi1 Cl4 164.96(5) .
Cl2 Bi1 Cl5 95.62(6) 1_545
Cl3 Bi1 Cl1 89.24(5) .
Cl3 Bi1 Cl2 91.66(6) .
Cl3 Bi1 Cl4 94.28(6) .
Cl3 Bi1 Cl5 166.18(5) 1_545
Cl4 Bi1 Cl5 75.94(5) 1_545
Bi2 Cl4 Bi1 120.16(6) .
Bi2 Cl5 Bi1 117.24(6) 1_565
H1A O1 H1B 107(2) .
H2A O2 H2B 109(3) .
N2 N1 H1 126.0 .
C5 N1 H1 126.0 .
C5 N1 N2 108.0(6) .
N1 N2 H2 124.9 .
C3 N2 N1 110.1(5) .
C3 N2 H2 124.9 .
N2 C3 H3 126.6 .
N2 C3 C4 106.8(6) .
C4 C3 H3 126.6 .
C3 C4 H4 126.5 .
C5 C4 C3 107.1(6) .
C5 C4 H4 126.5 .
N1 C5 C4 108.0(6) .
N1 C5 H5 126.0 .
C4 C5 H5 126.0 .
N7 N6 H6 126.1 .
C10 N6 H6 126.1 .
C10 N6 N7 107.8(6) .
N6 N7 H7 124.7 .
C8 N7 N6 110.5(5) .
C8 N7 H7 124.7 .
N7 C8 H8 126.6 .
N7 C8 C9 106.8(6) .
C9 C8 H8 126.6 .
C8 C9 H9 127.2 .
C10 C9 C8 105.7(6) .
C10 C9 H9 127.2 .
N6 C10 C9 109.2(6) .
N6 C10 H10 125.4 .
C9 C10 H10 125.4 .

loop_
_geom_bond_atom_site_label_1
_geom_bond_atom_site_label_2
_geom_bond_distance
_geom_bond_site_symmetry_2
Bi2 Cl4 2.7728(16) .
Bi2 Cl5 2.7264(16) .
Bi2 Cl6 2.6413(15) .
Bi2 Cl7 2.6920(16) .
Bi2 Cl8 2.5398(19) .
Bi1 Cl1 2.5261(16) .
Bi1 Cl2 2.5323(16) .
Bi1 Cl3 2.5076(16) .
Bi1 Cl4 2.9413(17) .
Bi1 Cl5 2.9850(17) 1_545
O1 H1A 0.854(10) .
O1 H1B 0.854(10) .
O2 H2A 0.850(10) .
O2 H2B 0.852(10) .
N1 H1 0.8800 .
N1 N2 1.339(8) .
N1 C5 1.330(8) .
N2 H2 0.8800 .
N2 C3 1.326(8) .
C3 H3 0.9500 .
C3 C4 1.375(8) .
C4 H4 0.9500 .
C4 C5 1.371(9) .
C5 H5 0.9500 .
N6 H6 0.8800 .
N6 N7 1.334(8) .
N6 C10 1.325(8) .
N7 H7 0.8800 .
N7 C8 1.331(8) .
C8 H8 0.9500 .
C8 C9 1.391(8) .
C9 H9 0.9500 .
C9 C10 1.375(9) .
C10 H10 0.9500 .

loop_
_geom_hbond_atom_site_label_D
_geom_hbond_atom_site_label_H
_geom_hbond_atom_site_label_A
_geom_hbond_distance_DH
_geom_hbond_distance_HA
_geom_hbond_distance_DA
_geom_hbond_angle_DHA
_geom_hbond_site_symmetry_A
O1 H1A Cl4 0.854(10) 2.55(5) 3.212(5) 135(6) .
O1 H1A Cl5 0.854(10) 2.97(6) 3.382(4) 112(4) .
O1 H1B Cl1 0.854(10) 2.56(2) 3.395(5) 167(7) 1_565
O2 H2A Cl8 0.850(10) 2.507(12) 3.351(5) 172(5) 1_565
O2 H2B Cl5 0.852(10) 2.43(3) 3.197(5) 149(6) .
N1 H1 O1 0.88 1.96 2.822(7) 166.2 .
N2 H2 Cl3 0.88 2.98 3.400(6) 111.7 3_566
N2 H2 O1 0.88 2.02 2.802(7) 148.2 3_566
N6 H6 O2 0.88 1.97 2.838(7) 167.6 .

loop_
_exptl_oxdiff_crystal_face_indexfrac_h
_exptl_oxdiff_crystal_face_indexfrac_k
_exptl_oxdiff_crystal_face_indexfrac_l
_exptl_oxdiff_crystal_face_x
_exptl_oxdiff_crystal_face_y
_exptl_oxdiff_crystal_face_z
-0.0000 -0.0001 0.9998 -0.0311 0.0134 -0.0017
2.9984 -0.0001 -4.9973 0.1716 0.0884 -0.0347
-2.9984 0.0001 4.9973 -0.1716 -0.0884 0.0347
-2.9999 -4.9950 -0.0030 0.0142 -0.0276 0.5164
0.0000 0.0001 -0.9998 0.0311 -0.0134 0.0017
2.9999 4.9950 0.0030 -0.0142 0.0276 -0.5164
1.9989 -0.0003 -0.9984 0.0417 0.0902 -0.0270
-2.9981 0.0008 -4.0022 0.1088 -0.2089 0.0496
2.9981 -0.0008 4.0022 -0.1088 0.2089 -0.0496
-1.3146 -10.1130 2.9665 -0.0386 0.2304 0.9723
1.3146 10.1130 -2.9665 0.0386 -0.2304 -0.9723
-0.9995 0.0001 0.9992 -0.0364 -0.0384 0.0127
